data_1004059
loop_
_publ_author_name
'Wallart, F'
'Lorriaux-Rubbens, A'
'Mairesse, G'
'Barbier, P'
'Wignacourt, J P'

_publ_section_title
;
Etude Structurale du Tetrachloroaluminate de Sodium: Comparaison des
Spectres de Diffusion Raman de la Famille des M Al Cl~4~ (M= Li, Na, K,
Rb, Cs, NO, NH~4~) a l'Etat Solide
;
_journal_coden_ASTM JRSPAF
_journal_name_full 'Journal of Raman Spectroscopy'
_journal_page_first 55
_journal_page_last 61
_journal_paper_doi 10.1002/jrs.1250090113
_journal_volume 9
_journal_year 1980
_chemical_formula_structural 'Na (Al Cl4)'
_chemical_formula_sum 'Al Cl4 Na'
_chemical_name_systematic 'Sodium tetrachloroaluminate'
_space_group_IT_number 19
_symmetry_cell_setting orthorhombic
_symmetry_Int_Tables_number 19
_symmetry_space_group_name_Hall 'P 2ac 2ab'
_symmetry_space_group_name_H-M 'P 21 21 21'
_cell_angle_alpha 90
_cell_angle_beta 90
_cell_angle_gamma 90
_cell_formula_units_Z 4
_cell_length_a 10.322(3)
_cell_length_b 9.886(3)
_cell_length_c 6.167(2)
_cell_volume 629.3
_refine_ls_R_factor_all 0.025
_cod_database_code 1004059

loop_
_symmetry_equiv_pos_as_xyz
x,y,z
1/2-x,-y,1/2+z
1/2+x,1/2-y,-z
-x,1/2+y,1/2-z

loop_
_atom_site_label
_atom_site_type_symbol
_atom_site_symmetry_multiplicity
_atom_site_Wyckoff_symbol
_atom_site_fract_x
_atom_site_fract_y
_atom_site_fract_z
_atom_site_occupancy
_atom_site_attached_hydrogens
_atom_site_calc_flag
Al1 Al3+ 4 a 0.03774(6) 0.48571(6) 0.20707(9) 1. 0 d
Cl1 Cl1- 4 a 0.03214(6) 0.49126(6) 0.55281(8) 1. 0 d
Cl2 Cl1- 4 a 0.14848(5) 0.31450(5) 0.10957(9) 1. 0 d
Cl3 Cl1- 4 a -0.15367(5) 0.47743(6) 0.07458(9) 1. 0 d
Cl4 Cl1- 4 a 0.12274(5) 0.66497(5) 0.07337(9) 1. 0 d
Na1 Na1+ 4 a 0.12534(15) 0.21353(12) 0.688880(23) 1. 0 d

loop_
_atom_type_symbol
_atom_type_oxidation_number
Al3+ 3.000
Cl1- -1.000
Na1+ 1.000
